data_1544001
loop_
_publ_author_name
'M\'arquez, Irene R'
'Fuentes, Noelia'
'Cruz, Carlos M.'
'Puente-Mu\~noz, Virginia'
'Sotorrios, Lia'
'Marcos, M. Luisa'
'Choquesillo-Lazarte, Duane'
'Biel, Blanca'
'Crovetto, Luis'
'G\'omez-Bengoa, Enrique'
'Gonz\'alez, M Teresa'
'Martin, Ruben'
'Cuerva, Juan M.'
'Campa\~na, Araceli G'

_publ_section_title
;
 Versatile synthesis and enlargement of functionalized distorted
 heptagon-containing nanographenes.
;
_journal_issue 2
_journal_name_full 'Chemical science'
_journal_page_first 1068
_journal_page_last 1074
_journal_paper_doi 10.1039/c6sc02895k
_journal_volume 8
_journal_year 2017
_chemical_formula_moiety 'C88 H70 O'
_chemical_formula_sum 'C88 H70 O'
_chemical_formula_weight 1143.44
_space_group_crystal_system monoclinic
_space_group_IT_number 14
_space_group_name_Hall '-P 2ybc'
_space_group_name_H-M_alt 'P 1 21/c 1'
_symmetry_space_group_name_Hall '-P 2ybc'
_symmetry_space_group_name_H-M 'P 1 21/c 1'
_atom_sites_solution_hydrogens geom
_audit_creation_date 2016-06-15
_audit_creation_method
;
Olex2 1.2
(compiled 2016.02.19 svn.r3266 for OlexSys, GUI svn.r5155)
;
_audit_update_record
;
2016-06-15 deposited with the CCDC.
2016-08-31 downloaded from the CCDC.
;
_cell_angle_alpha 90
_cell_angle_beta 112.9897(17)
_cell_angle_gamma 90
_cell_formula_units_Z 4
_cell_length_a 15.5050(5)
_cell_length_b 34.4906(10)
_cell_length_c 17.2521(5)
_cell_measurement_reflns_used 9878
_cell_measurement_temperature 100(2)
_cell_measurement_theta_max 50.399
_cell_measurement_theta_min 2.562
_cell_volume 8493.2(5)
_computing_cell_refinement 'Bruker Apex3, 2016'
_computing_data_collection 'Bruker Apex3, 2016'
_computing_data_reduction 'SAINT v8.34A (Bruker, 2013)'
_computing_molecular_graphics 'Olex2 (Dolomanov et al., 2009)'
_computing_publication_material 'Olex2 (Dolomanov et al., 2009)'
_computing_structure_refinement 'XL (Sheldrick, 2008)'
_computing_structure_solution 'XS (Sheldrick, 2008)'
_diffrn_ambient_temperature 100.0
_diffrn_measured_fraction_theta_full 0.909
_diffrn_measured_fraction_theta_max 0.909
_diffrn_measurement_device_type 'Bruker D8 Venture'
_diffrn_measurement_method '\f and \w scans'
_diffrn_radiation_monochromator multilayer
_diffrn_radiation_type CuK\a
_diffrn_radiation_wavelength 1.54178
_diffrn_reflns_av_R_equivalents 0.0707
_diffrn_reflns_av_unetI/netI 0.1057
_diffrn_reflns_Laue_measured_fraction_full 0.909
_diffrn_reflns_Laue_measured_fraction_max 0.909
_diffrn_reflns_limit_h_max 15
_diffrn_reflns_limit_h_min -15
_diffrn_reflns_limit_k_max 34
_diffrn_reflns_limit_k_min -30
_diffrn_reflns_limit_l_max 17
_diffrn_reflns_limit_l_min -17
_diffrn_reflns_number 26449
_diffrn_reflns_point_group_measured_fraction_full 0.909
_diffrn_reflns_point_group_measured_fraction_max 0.909
_diffrn_reflns_theta_full 39.966
_diffrn_reflns_theta_max 39.966
_diffrn_reflns_theta_min 2.562
_diffrn_source 'high brilliance microfocus sealed tube'
_exptl_absorpt_coefficient_mu 0.389
_exptl_absorpt_correction_T_max 0.7500
_exptl_absorpt_correction_T_min 0.6243
_exptl_absorpt_correction_type multi-scan
_exptl_absorpt_process_details
;
SADABS-2014/5 (Bruker,2014/5) was used for absorption correction.
wR2(int) was 0.0993 before and 0.0646 after correction.
The Ratio of minimum to maximum transmission is 0.8324.
The \l/2 correction factor is Not present.
;
_exptl_crystal_colour orange
_exptl_crystal_density_diffrn 0.894
_exptl_crystal_description prism
_exptl_crystal_F_000 2424
_exptl_crystal_size_max 0.1
_exptl_crystal_size_mid 0.08
_exptl_crystal_size_min 0.08
_refine_diff_density_max 0.348
_refine_diff_density_min -0.244
_refine_diff_density_rms 0.042
_refine_ls_extinction_method none
_refine_ls_goodness_of_fit_ref 1.090
_refine_ls_hydrogen_treatment constr
_refine_ls_matrix_type full
_refine_ls_number_parameters 816
_refine_ls_number_reflns 4676
_refine_ls_number_restraints 864
_refine_ls_restrained_S_all 1.050
_refine_ls_R_factor_all 0.1182
_refine_ls_R_factor_gt 0.0843
_refine_ls_shift/su_max 0.001
_refine_ls_shift/su_mean 0.000
_refine_ls_structure_factor_coef Fsqd
_refine_ls_weighting_details 'w=1/[\s^2^(Fo^2^)+(0.0970P)^2^+16.4197P] where P=(Fo^2^+2Fc^2^)/3'
_refine_ls_weighting_scheme calc
_refine_ls_wR_factor_gt 0.2088
_refine_ls_wR_factor_ref 0.2232
_reflns_Friedel_coverage 0.000
_reflns_number_gt 2939
_reflns_number_total 4676
_reflns_threshold_expression 'I > 2\s(I)'
_cod_data_source_file c6sc02895k2.cif
_cod_data_source_block 2
_cod_depositor_comments
;Adding full bibliography for 1544001--1544004.cif.

 Adding full bibliography for 1544001--1544004.cif.
;
_cod_database_code 1544001
_shelx_space_group_comment
;
The symmetry employed for this shelxl refinement is uniquely defined
by the following loop, which should always be used as a source of
symmetry information in preference to the above space-group names.
They are only intended as comments.
;
_shelx_estimated_absorpt_t_max 0.970
_shelx_estimated_absorpt_t_min 0.962
_olex2_refinement_description
;
1. Fixed Uiso
 At 1.2 times of:
  All C(H) groups
 At 1.5 times of:
  All C(H,H,H) groups
2. Rigid body (RIGU) restrains
 All non-hydrogen atoms
 with sigma for 1-2 distances of 0.004 and sigma for 1-3 distances of 0.004
3.a Aromatic/amide H refined with riding coordinates:
 C8(H8), C10(H10), C18(H18), C20(H20), C21(H21), C26(H26), C31(H31), C32(H32),
 C34(H34), C35(H35), C44(H44), C45(H45), C46(H46), C47(H47), C56(H56), C57(H57),
  C58(H58), C59(H59), C62(H62), C66(H66), C67(H67), C69(H69), C70(H70),
 C79(H79), C80(H80), C82(H82), C87(H87), C88(H88)
3.b Idealised Me refined as rotating group:
 C2(H2A,H2B,H2C), C3(H3A,H3B,H3C), C23(H23A,H23B,H23C), C24(H24A,H24B,H24C),
 C25(H25A,H25B,H25C), C37(H37A,H37B,H37C), C38(H38A,H38B,H38C), C39(H39A,H39B,
 H39C), C72(H72A,H72B,H72C), C73(H73A,H73B,H73C), C74(H74A,H74B,H74C), C84(H84A,
 H84B,H84C), C85(H85A,H85B,H85C), C86(H86A,H86B,H86C)
;
_shelx_shelxl_version_number 2014/7
_olex2_submission_special_instructions 'No special instructions were received'

loop_
_space_group_symop_operation_xyz
'x, y, z'
'-x, y+1/2, -z+1/2'
'-x, -y, -z'
'x, -y-1/2, z-1/2'

loop_
_atom_site_label
_atom_site_type_symbol
_atom_site_fract_x
_atom_site_fract_y
_atom_site_fract_z
_atom_site_U_iso_or_equiv
_atom_site_adp_type
_atom_site_occupancy
_atom_site_site_symmetry_order
_atom_site_calc_flag
_atom_site_refinement_flags_posn
_atom_site_refinement_flags_adp
C1 C 0.3364(7) 0.4971(3) 0.2658(6) 0.055(2) Uani 1 1 d . U
C2 C 0.2393(6) 0.5129(3) 0.2500(5) 0.075(3) Uani 1 1 d . U
H2A H 0.2346 0.5397 0.2298 0.113 Uiso 1 1 calc GR .
H2B H 0.2290 0.5123 0.3026 0.113 Uiso 1 1 calc GR .
H2C H 0.1918 0.4969 0.2076 0.113 Uiso 1 1 calc GR .
C3 C 0.3461(7) 0.4553(3) 0.2976(5) 0.077(3) Uani 1 1 d . U
H3A H 0.3034 0.4386 0.2532 0.116 Uiso 1 1 calc GR .
H3B H 0.3303 0.4540 0.3472 0.116 Uiso 1 1 calc GR .
H3C H 0.4107 0.4466 0.3126 0.116 Uiso 1 1 calc GR .
C4 C 0.3558(6) 0.4997(3) 0.1858(5) 0.039(2) Uani 1 1 d . U
C5 C 0.4294(6) 0.5246(3) 0.1977(5) 0.042(2) Uani 1 1 d . U
C6 C 0.4719(6) 0.5348(3) 0.2859(5) 0.043(2) Uani 1 1 d . U
C7 C 0.4147(6) 0.5213(3) 0.3246(5) 0.053(3) Uani 1 1 d . U
C007 C 0.6092(6) 0.5763(3) 0.2970(5) 0.042(2) Uani 1 1 d . U
C8 C 0.4251(7) 0.5314(3) 0.4096(6) 0.067(3) Uani 1 1 d . U
H8 H 0.4746 0.5483 0.4417 0.080 Uiso 1 1 calc R .
O9 O 0.3728(5) 0.51893(19) 0.4415(4) 0.069(2) Uani 1 1 d . U
C10 C 0.3108(6) 0.4807(3) 0.1111(5) 0.046(3) Uani 1 1 d . U
H10 H 0.2622 0.4627 0.1052 0.055 Uiso 1 1 calc R .
C11 C 0.3364(6) 0.4878(3) 0.0449(5) 0.042(2) Uani 1 1 d . U
C12 C 0.4012(6) 0.5185(3) 0.0496(5) 0.034(2) Uani 1 1 d . U
C13 C 0.4506(6) 0.5373(3) 0.1285(5) 0.043(2) Uani 1 1 d . U
C14 C 0.2924(6) 0.4672(3) -0.0364(5) 0.042(2) Uani 1 1 d . U
C15 C 0.3085(6) 0.4792(3) -0.1061(5) 0.039(2) Uani 1 1 d . U
C16 C 0.3643(6) 0.5129(3) -0.1018(6) 0.042(2) Uani 1 1 d . U
C17 C 0.4124(6) 0.5316(3) -0.0241(5) 0.044(2) Uani 1 1 d . U
C18 C 0.2319(6) 0.4356(3) -0.0425(6) 0.051(3) Uani 1 1 d . U
H18 H 0.2224 0.4273 0.0061 0.062 Uiso 1 1 calc R .
C19 C 0.1864(6) 0.4165(3) -0.1179(6) 0.048(2) Uani 1 1 d . U
C20 C 0.2033(6) 0.4272(3) -0.1881(5) 0.047(3) Uani 1 1 d . U
H20 H 0.1736 0.4138 -0.2399 0.056 Uiso 1 1 calc R .
C21 C 0.2637(6) 0.4575(3) -0.1820(5) 0.041(2) Uani 1 1 d . U
H21 H 0.2760 0.4643 -0.2301 0.049 Uiso 1 1 calc R .
C22 C 0.1142(7) 0.3844(3) -0.1298(6) 0.066(3) Uani 1 1 d . U
C23 C 0.1033(7) 0.3727(3) -0.0485(5) 0.077(3) Uani 1 1 d . U
H23A H 0.1616 0.3608 -0.0097 0.116 Uiso 1 1 calc GR .
H23B H 0.0518 0.3541 -0.0615 0.116 Uiso 1 1 calc GR .
H23C H 0.0894 0.3958 -0.0222 0.116 Uiso 1 1 calc GR .
C24 C 0.0182(6) 0.3979(3) -0.1915(6) 0.076(3) Uani 1 1 d . U
H24A H 0.0096 0.4253 -0.1813 0.114 Uiso 1 1 calc GR .
H24B H -0.0308 0.3824 -0.1835 0.114 Uiso 1 1 calc GR .
H24C H 0.0141 0.3946 -0.2493 0.114 Uiso 1 1 calc GR .
C25 C 0.1404(7) 0.3478(3) -0.1661(6) 0.080(3) Uani 1 1 d . U
H25A H 0.1383 0.3534 -0.2226 0.121 Uiso 1 1 calc GR .
H25B H 0.0960 0.3270 -0.1696 0.121 Uiso 1 1 calc GR .
H25C H 0.2039 0.3396 -0.1295 0.121 Uiso 1 1 calc GR .
C26 C 0.3657(6) 0.5295(3) -0.1744(6) 0.057(3) Uani 1 1 d . U
H26 H 0.3337 0.5166 -0.2265 0.068 Uiso 1 1 calc R .
C27 C 0.4109(6) 0.5634(3) -0.1748(6) 0.051(3) Uani 1 1 d . U
C28 C 0.4668(6) 0.5813(3) -0.0973(5) 0.045(2) Uani 1 1 d . U
C29 C 0.4646(6) 0.5654(3) -0.0207(5) 0.043(2) Uani 1 1 d . U
C30 C 0.3862(6) 0.5826(3) -0.2593(5) 0.048(3) Uani 1 1 d . U
C31 C 0.3930(6) 0.5638(3) -0.3277(5) 0.055(3) Uani 1 1 d . U
H31 H 0.4221 0.5390 -0.3194 0.066 Uiso 1 1 calc R .
C32 C 0.3588(7) 0.5798(3) -0.4084(6) 0.063(3) Uani 1 1 d . U
H32 H 0.3648 0.5662 -0.4539 0.076 Uiso 1 1 calc R .
C33 C 0.3165(7) 0.6152(3) -0.4210(6) 0.073(3) Uani 1 1 d . U
C34 C 0.3096(7) 0.6356(3) -0.3531(6) 0.074(3) Uani 1 1 d . U
H34 H 0.2813 0.6606 -0.3622 0.089 Uiso 1 1 calc R .
C35 C 0.3434(7) 0.6197(3) -0.2733(6) 0.065(3) Uani 1 1 d . U
H35 H 0.3381 0.6336 -0.2278 0.077 Uiso 1 1 calc R .
C36 C 0.2752(11) 0.6319(4) -0.5098(7) 0.117(4) Uani 1 1 d . U
C37 C 0.2109(13) 0.6053(5) -0.5707(8) 0.209(7) Uani 1 1 d . U
H37A H 0.2350 0.5989 -0.6139 0.313 Uiso 1 1 calc GR .
H37B H 0.1493 0.6175 -0.5973 0.313 Uiso 1 1 calc GR .
H37C H 0.2052 0.5815 -0.5419 0.313 Uiso 1 1 calc GR .
C38 C 0.3533(13) 0.6397(5) -0.5414(9) 0.214(7) Uani 1 1 d . U
H38A H 0.4105 0.6475 -0.4939 0.320 Uiso 1 1 calc GR .
H38B H 0.3339 0.6606 -0.5833 0.320 Uiso 1 1 calc GR .
H38C H 0.3655 0.6161 -0.5671 0.320 Uiso 1 1 calc GR .
C39 C 0.2306(14) 0.6697(5) -0.5166(8) 0.210(7) Uani 1 1 d . U
H39A H 0.1709 0.6667 -0.5102 0.315 Uiso 1 1 calc GR .
H39B H 0.2192 0.6810 -0.5719 0.315 Uiso 1 1 calc GR .
H39C H 0.2718 0.6869 -0.4724 0.315 Uiso 1 1 calc GR .
C40 C 0.5288(6) 0.6134(3) -0.0933(6) 0.048(2) Uani 1 1 d . U
C41 C 0.5599(6) 0.6371(3) -0.0230(6) 0.053(3) Uani 1 1 d . U
C42 C 0.5409(6) 0.6245(3) 0.0516(6) 0.052(3) Uani 1 1 d . U
C43 C 0.5071(6) 0.5877(3) 0.0562(5) 0.044(2) Uani 1 1 d . U
C44 C 0.5660(6) 0.6193(3) -0.1552(5) 0.053(3) Uani 1 1 d . U
H44 H 0.5496 0.6018 -0.2012 0.064 Uiso 1 1 calc R .
C45 C 0.6249(7) 0.6495(3) -0.1513(6) 0.062(3) Uani 1 1 d . U
H45 H 0.6462 0.6536 -0.1953 0.074 Uiso 1 1 calc R .
C46 C 0.6529(7) 0.6739(3) -0.0827(6) 0.065(3) Uani 1 1 d . U
H46 H 0.6936 0.6951 -0.0789 0.078 Uiso 1 1 calc R .
C47 C 0.6208(7) 0.6672(3) -0.0192(6) 0.066(3) Uani 1 1 d . U
H47 H 0.6413 0.6838 0.0286 0.079 Uiso 1 1 calc R .
C48 C 0.5660(6) 0.6488(3) 0.1227(6) 0.051(3) Uani 1 1 d . U
C49 C 0.5960(6) 0.6305(3) 0.2019(5) 0.042(2) Uani 1 1 d . U
C50 C 0.5686(6) 0.5922(3) 0.2100(5) 0.042(2) Uani 1 1 d . U
C51 C 0.5076(6) 0.5723(3) 0.1335(5) 0.041(2) Uani 1 1 d . U
C52 C 0.5602(7) 0.6905(3) 0.1231(6) 0.050(2) Uani 1 1 d . U
C53 C 0.6197(7) 0.7118(3) 0.1928(6) 0.056(3) Uani 1 1 d . U
C55 C 0.6712(6) 0.6503(3) 0.2693(5) 0.040(2) Uani 1 1 d . U
C56 C 0.4919(7) 0.7113(3) 0.0576(6) 0.056(3) Uani 1 1 d . U
H56 H 0.4548 0.6983 0.0070 0.067 Uiso 1 1 calc R .
C57 C 0.4780(8) 0.7500(3) 0.0656(6) 0.073(3) Uani 1 1 d . U
H57 H 0.4287 0.7629 0.0217 0.087 Uiso 1 1 calc R .
C58 C 0.5318(8) 0.7702(3) 0.1335(6) 0.076(3) Uani 1 1 d . U
H58 H 0.5212 0.7972 0.1371 0.091 Uiso 1 1 calc R .
C59 C 0.6021(7) 0.7519(3) 0.1977(6) 0.070(3) Uani 1 1 d . U
H59 H 0.6396 0.7662 0.2462 0.084 Uiso 1 1 calc R .
C60 C 0.6902(6) 0.6893(3) 0.2608(5) 0.045(2) Uani 1 1 d . U
C61 C 0.7782(7) 0.7046(3) 0.3168(6) 0.051(2) Uani 1 1 d . U
C62 C 0.8372(6) 0.6814(3) 0.3814(5) 0.050(3) Uani 1 1 d . U
H62 H 0.8951 0.6919 0.4189 0.060 Uiso 1 1 calc R .
C63 C 0.8150(7) 0.6432(3) 0.3938(5) 0.048(3) Uani 1 1 d . U
C64 C 0.7302(6) 0.6293(3) 0.3384(5) 0.040(2) Uani 1 1 d . U
C65 C 0.8098(7) 0.7433(3) 0.3050(6) 0.061(3) Uani 1 1 d . U
C66 C 0.8138(7) 0.7540(3) 0.2297(6) 0.076(3) Uani 1 1 d . U
H66 H 0.7970 0.7357 0.1850 0.091 Uiso 1 1 calc R .
C67 C 0.8421(8) 0.7912(3) 0.2178(7) 0.087(4) Uani 1 1 d . U
H67 H 0.8452 0.7977 0.1654 0.104 Uiso 1 1 calc R .
C68 C 0.8656(8) 0.8186(4) 0.2805(8) 0.084(3) Uani 1 1 d . U
C69 C 0.8635(7) 0.8082(3) 0.3554(7) 0.079(3) Uani 1 1 d . U
H69 H 0.8809 0.8264 0.4003 0.094 Uiso 1 1 calc R .
C70 C 0.8364(6) 0.7716(3) 0.3663(6) 0.061(3) Uani 1 1 d . U
H70 H 0.8359 0.7652 0.4197 0.074 Uiso 1 1 calc R .
C71 C 0.8938(13) 0.8592(4) 0.2592(11) 0.145(5) Uani 1 1 d . U
C72 C 0.8156(14) 0.8750(4) 0.1724(10) 0.196(7) Uani 1 1 d . U
H72A H 0.8020 0.8550 0.1289 0.293 Uiso 1 1 calc GR .
H72B H 0.8389 0.8983 0.1546 0.293 Uiso 1 1 calc GR .
H72C H 0.7582 0.8812 0.1809 0.293 Uiso 1 1 calc GR .
C73 C 0.9812(13) 0.8563(4) 0.2416(12) 0.210(7) Uani 1 1 d . U
H73A H 1.0363 0.8583 0.2945 0.314 Uiso 1 1 calc GR .
H73B H 0.9821 0.8774 0.2038 0.314 Uiso 1 1 calc GR .
H73C H 0.9821 0.8313 0.2148 0.314 Uiso 1 1 calc GR .
C74 C 0.8966(12) 0.8872(4) 0.3262(9) 0.172(6) Uani 1 1 d . U
H74A H 0.8472 0.8808 0.3461 0.258 Uiso 1 1 calc GR .
H74B H 0.8867 0.9136 0.3031 0.258 Uiso 1 1 calc GR .
H74C H 0.9578 0.8857 0.3733 0.258 Uiso 1 1 calc GR .
C75 C 0.8786(7) 0.6187(3) 0.4607(5) 0.045(2) Uani 1 1 d . U
C76 C 0.8457(7) 0.5823(3) 0.4755(5) 0.050(3) Uani 1 1 d . U
C77 C 0.7509(7) 0.5712(3) 0.4274(5) 0.046(2) Uani 1 1 d . U
C78 C 0.6988(6) 0.5919(3) 0.3520(5) 0.039(2) Uani 1 1 d . U
C79 C 0.9738(7) 0.6285(3) 0.5084(6) 0.072(3) Uani 1 1 d . U
H79 H 0.9975 0.6526 0.4987 0.086 Uiso 1 1 calc R .
C80 C 1.0326(7) 0.6036(3) 0.5686(6) 0.064(3) Uani 1 1 d . U
H80 H 1.0958 0.6110 0.5999 0.077 Uiso 1 1 calc R .
C81 C 1.0011(7) 0.5681(3) 0.5841(6) 0.064(3) Uani 1 1 d . U
C82 C 0.9096(7) 0.5581(3) 0.5387(5) 0.053(3) Uani 1 1 d . U
H82 H 0.8878 0.5338 0.5500 0.064 Uiso 1 1 calc R .
C83 C 1.0700(8) 0.5398(3) 0.6441(6) 0.080(3) Uani 1 1 d . U
C84 C 1.1207(7) 0.5582(3) 0.7323(6) 0.092(4) Uani 1 1 d . U
H84A H 1.1597 0.5799 0.7282 0.137 Uiso 1 1 calc GR .
H84B H 1.1604 0.5387 0.7713 0.137 Uiso 1 1 calc GR .
H84C H 1.0742 0.5678 0.7531 0.137 Uiso 1 1 calc GR .
C85 C 1.0232(8) 0.5025(4) 0.6535(8) 0.130(5) Uani 1 1 d . U
H85A H 0.9659 0.5086 0.6622 0.194 Uiso 1 1 calc GR .
H85B H 1.0661 0.4879 0.7019 0.194 Uiso 1 1 calc GR .
H85C H 1.0073 0.4869 0.6023 0.194 Uiso 1 1 calc GR .
C86 C 1.1438(7) 0.5283(3) 0.6097(6) 0.094(4) Uani 1 1 d . U
H86A H 1.1125 0.5199 0.5510 0.142 Uiso 1 1 calc GR .
H86B H 1.1821 0.5070 0.6434 0.142 Uiso 1 1 calc GR .
H86C H 1.1840 0.5506 0.6125 0.142 Uiso 1 1 calc GR .
C87 C 0.7099(6) 0.5395(3) 0.4522(5) 0.047(3) Uani 1 1 d . U
H87 H 0.7459 0.5251 0.5011 0.056 Uiso 1 1 calc R .
C88 C 0.6188(6) 0.5294(3) 0.4066(5) 0.046(2) Uani 1 1 d . U
H88 H 0.5896 0.5102 0.4275 0.055 Uiso 1 1 calc R .
C89 C 0.5674(6) 0.5476(3) 0.3278(5) 0.046(2) Uani 1 1 d . U

loop_
_atom_site_aniso_label
_atom_site_aniso_U_11
_atom_site_aniso_U_22
_atom_site_aniso_U_33
_atom_site_aniso_U_23
_atom_site_aniso_U_13
_atom_site_aniso_U_12
C1 0.059(5) 0.075(6) 0.040(5) 0.001(4) 0.027(4) -0.011(5)
C2 0.068(6) 0.105(9) 0.059(7) -0.003(6) 0.030(5) -0.009(5)
C3 0.109(8) 0.078(7) 0.052(6) 0.006(5) 0.039(6) -0.023(6)
C4 0.051(5) 0.032(6) 0.033(4) 0.013(4) 0.017(4) 0.007(4)
C5 0.048(5) 0.043(6) 0.033(4) 0.002(4) 0.016(4) 0.000(4)
C6 0.056(5) 0.041(6) 0.033(4) 0.003(4) 0.018(4) 0.004(4)
C7 0.058(5) 0.070(7) 0.031(4) 0.009(4) 0.018(4) -0.001(5)
C007 0.053(5) 0.039(5) 0.037(4) -0.001(4) 0.020(4) 0.004(4)
C8 0.087(8) 0.079(9) 0.044(5) 0.005(5) 0.034(5) -0.004(6)
O9 0.100(6) 0.071(6) 0.048(4) -0.011(4) 0.041(4) -0.018(4)
C10 0.051(6) 0.049(6) 0.043(5) -0.003(4) 0.025(4) -0.006(5)
C11 0.052(6) 0.045(6) 0.035(4) -0.004(4) 0.023(4) -0.002(4)
C12 0.038(5) 0.032(5) 0.033(4) 0.008(4) 0.015(4) 0.015(4)
C13 0.049(5) 0.044(5) 0.035(4) 0.006(4) 0.017(4) 0.005(4)
C14 0.044(5) 0.048(6) 0.035(4) -0.004(4) 0.018(4) 0.003(4)
C15 0.045(5) 0.039(5) 0.036(4) 0.003(4) 0.019(4) 0.017(4)
C16 0.042(5) 0.045(5) 0.041(4) -0.001(4) 0.018(4) 0.015(4)
C17 0.045(6) 0.052(6) 0.036(4) 0.003(4) 0.017(4) 0.007(4)
C18 0.054(6) 0.051(6) 0.046(5) 0.004(4) 0.017(4) 0.004(4)
C19 0.051(6) 0.053(6) 0.039(5) 0.003(4) 0.015(4) 0.005(4)
C20 0.053(6) 0.043(6) 0.042(5) 0.007(4) 0.016(4) 0.007(5)
C21 0.054(6) 0.034(6) 0.032(5) 0.012(4) 0.014(4) 0.013(4)
C22 0.066(6) 0.073(6) 0.054(6) 0.000(5) 0.019(5) -0.012(5)
C23 0.104(8) 0.065(8) 0.062(6) -0.002(5) 0.031(6) -0.017(6)
C24 0.071(6) 0.064(7) 0.078(7) -0.009(6) 0.012(5) -0.020(5)
C25 0.104(8) 0.071(7) 0.060(7) 0.002(5) 0.024(6) -0.009(6)
C26 0.067(7) 0.063(6) 0.034(5) 0.000(4) 0.013(5) 0.005(5)
C27 0.059(6) 0.056(6) 0.035(4) 0.004(4) 0.016(4) 0.009(5)
C28 0.056(6) 0.046(5) 0.035(4) 0.006(4) 0.020(4) 0.012(4)
C29 0.048(6) 0.052(5) 0.029(4) 0.001(4) 0.016(4) 0.001(4)
C30 0.056(6) 0.051(6) 0.034(4) -0.003(4) 0.014(4) 0.006(5)
C31 0.090(7) 0.037(6) 0.039(5) 0.002(4) 0.028(5) 0.003(5)
C32 0.100(8) 0.062(7) 0.029(5) 0.002(5) 0.025(5) 0.007(6)
C33 0.104(8) 0.067(7) 0.048(5) 0.012(5) 0.031(5) 0.012(6)
C34 0.102(8) 0.074(7) 0.044(5) 0.012(5) 0.025(5) 0.028(6)
C35 0.091(8) 0.058(6) 0.044(5) 0.001(5) 0.026(5) 0.022(5)
C36 0.185(11) 0.116(10) 0.045(6) 0.039(6) 0.041(6) 0.069(8)
C37 0.305(16) 0.185(13) 0.063(8) 0.046(8) -0.008(9) 0.018(11)
C38 0.262(14) 0.276(19) 0.120(11) 0.089(12) 0.093(10) 0.062(12)
C39 0.357(19) 0.180(12) 0.102(10) 0.091(9) 0.100(11) 0.138(12)
C40 0.051(6) 0.054(6) 0.038(5) 0.012(4) 0.015(4) 0.010(4)
C41 0.059(6) 0.059(6) 0.044(5) 0.006(4) 0.022(5) 0.001(5)
C42 0.055(6) 0.058(5) 0.039(5) -0.001(4) 0.013(4) -0.003(5)
C43 0.044(6) 0.053(5) 0.036(4) -0.003(4) 0.017(4) -0.001(4)
C44 0.053(6) 0.066(7) 0.045(5) 0.008(5) 0.024(5) 0.006(5)
C45 0.066(7) 0.076(8) 0.055(6) 0.006(5) 0.036(6) -0.003(5)
C46 0.080(7) 0.069(7) 0.055(6) 0.010(5) 0.035(6) -0.010(6)
C47 0.076(7) 0.071(7) 0.054(6) -0.002(5) 0.030(5) -0.010(5)
C48 0.062(6) 0.047(5) 0.035(4) 0.002(4) 0.011(4) -0.001(4)
C49 0.057(6) 0.035(5) 0.031(4) 0.000(3) 0.012(4) 0.008(4)
C50 0.052(5) 0.038(5) 0.037(4) -0.003(3) 0.020(4) 0.011(4)
C51 0.050(5) 0.042(5) 0.035(4) -0.002(4) 0.021(4) 0.005(4)
C52 0.068(6) 0.043(5) 0.044(5) 0.006(4) 0.028(4) 0.005(4)
C53 0.073(6) 0.047(5) 0.049(5) 0.003(4) 0.025(4) 0.006(4)
C55 0.052(5) 0.037(5) 0.036(5) -0.001(4) 0.023(4) 0.003(4)
C56 0.083(7) 0.031(5) 0.050(5) 0.000(4) 0.021(5) 0.010(5)
C57 0.114(8) 0.033(6) 0.062(6) 0.002(5) 0.024(6) 0.010(5)
C58 0.112(8) 0.044(7) 0.061(6) -0.002(5) 0.024(5) 0.006(5)
C59 0.100(8) 0.045(6) 0.059(6) 0.001(5) 0.025(5) 0.010(5)
C60 0.061(5) 0.032(5) 0.046(5) -0.004(4) 0.024(4) 0.005(4)
C61 0.066(6) 0.050(5) 0.040(5) -0.005(4) 0.024(4) 0.000(4)
C62 0.063(6) 0.037(5) 0.044(5) -0.015(4) 0.015(4) -0.010(4)
C63 0.059(5) 0.036(5) 0.042(5) -0.008(4) 0.011(4) -0.007(4)
C64 0.054(5) 0.033(5) 0.030(5) -0.007(4) 0.015(4) 0.001(4)
C65 0.085(7) 0.049(5) 0.060(6) -0.014(4) 0.041(6) -0.005(5)
C66 0.112(9) 0.059(7) 0.067(6) -0.005(5) 0.047(6) -0.013(6)
C67 0.130(10) 0.058(7) 0.098(7) 0.000(5) 0.071(7) -0.014(6)
C68 0.115(9) 0.065(6) 0.094(7) -0.005(5) 0.066(7) -0.012(6)
C69 0.125(9) 0.042(6) 0.091(7) -0.019(5) 0.066(7) -0.017(6)
C70 0.088(8) 0.035(6) 0.067(6) -0.004(4) 0.037(6) 0.002(5)
C71 0.249(14) 0.077(8) 0.171(10) -0.020(6) 0.148(10) -0.052(8)
C72 0.363(16) 0.089(11) 0.176(11) -0.008(8) 0.150(11) -0.005(11)
C73 0.318(14) 0.092(11) 0.329(18) -0.031(12) 0.246(14) -0.079(10)
C74 0.306(18) 0.083(10) 0.175(12) -0.028(8) 0.146(12) -0.047(10)
C75 0.060(5) 0.036(5) 0.037(5) -0.014(4) 0.015(4) 0.003(4)
C76 0.061(5) 0.046(6) 0.039(5) -0.003(4) 0.015(4) 0.007(4)
C77 0.063(5) 0.037(6) 0.034(5) -0.004(4) 0.012(4) 0.001(4)
C78 0.055(5) 0.029(5) 0.032(4) -0.009(4) 0.018(4) 0.005(4)
C79 0.059(6) 0.076(7) 0.065(6) 0.004(5) 0.009(5) 0.003(5)
C80 0.050(6) 0.072(7) 0.051(6) -0.004(5) 0.000(5) 0.009(5)
C81 0.058(6) 0.070(6) 0.051(6) -0.008(5) 0.006(4) 0.015(4)
C82 0.063(5) 0.047(6) 0.040(5) -0.008(4) 0.010(4) 0.009(4)
C83 0.074(7) 0.086(7) 0.056(6) 0.003(5) 0.000(5) 0.033(5)
C84 0.088(8) 0.104(9) 0.066(6) -0.010(6) 0.011(5) 0.053(6)
C85 0.110(9) 0.120(9) 0.123(10) 0.038(7) 0.007(7) 0.021(7)
C86 0.087(7) 0.115(10) 0.057(7) -0.016(6) 0.002(5) 0.040(7)
C87 0.060(5) 0.036(6) 0.037(5) 0.001(4) 0.011(4) 0.011(4)
C88 0.065(5) 0.044(6) 0.028(5) -0.009(4) 0.018(4) 0.001(5)
C89 0.059(5) 0.048(6) 0.031(5) 0.000(4) 0.016(4) -0.004(4)

loop_
_atom_type_symbol
_atom_type_description
_atom_type_scat_dispersion_real
_atom_type_scat_dispersion_imag
_atom_type_scat_source
C C 0.0181 0.0091 'International Tables Vol C Tables 4.2.6.8 and 6.1.1.4'
H H 0.0000 0.0000 'International Tables Vol C Tables 4.2.6.8 and 6.1.1.4'
O O 0.0492 0.0322 'International Tables Vol C Tables 4.2.6.8 and 6.1.1.4'

loop_
_geom_angle_atom_site_label_1
_geom_angle_atom_site_label_2
_geom_angle_atom_site_label_3
_geom_angle
C2 C1 C3 110.8(8)
C2 C1 C4 110.3(7)
C4 C1 C3 110.7(8)
C7 C1 C2 113.8(8)
C7 C1 C3 110.1(8)
C7 C1 C4 100.7(7)
C5 C4 C1 110.3(8)
C10 C4 C1 128.0(8)
C10 C4 C5 121.7(8)
C4 C5 C6 108.5(8)
C4 C5 C13 121.0(8)
C13 C5 C6 130.4(9)
C7 C6 C5 108.2(8)
C7 C6 C89 126.1(8)
C89 C6 C5 124.0(8)
C6 C7 C1 111.4(8)
C6 C7 C8 124.6(9)
C8 C7 C1 123.9(8)
C78 C007 C50 116.3(8)
C89 C007 C50 124.7(8)
C89 C007 C78 119.0(8)
O9 C8 C7 122.6(10)
C11 C10 C4 119.5(8)
C10 C11 C12 120.6(8)
C10 C11 C14 121.9(8)
C12 C11 C14 117.3(8)
C13 C12 C11 119.2(8)
C17 C12 C11 120.7(8)
C17 C12 C13 120.0(8)
C5 C13 C12 116.5(8)
C5 C13 C51 122.0(8)
C12 C13 C51 120.7(8)
C15 C14 C11 120.5(9)
C15 C14 C18 120.3(8)
C18 C14 C11 119.2(8)
C14 C15 C16 120.5(8)
C14 C15 C21 116.8(9)
C21 C15 C16 122.6(8)
C17 C16 C15 120.3(8)
C26 C16 C15 120.7(9)
C26 C16 C17 118.8(9)
C16 C17 C12 120.0(9)
C29 C17 C12 119.8(8)
C29 C17 C16 120.0(8)
C19 C18 C14 121.2(9)
C18 C19 C20 119.6(9)
C18 C19 C22 123.4(9)
C20 C19 C22 117.0(8)
C21 C20 C19 119.3(9)
C20 C21 C15 122.6(8)
C19 C22 C25 110.7(8)
C23 C22 C19 113.8(8)
C23 C22 C25 107.5(8)
C24 C22 C19 109.6(8)
C24 C22 C23 107.0(8)
C24 C22 C25 108.0(8)
C27 C26 C16 123.2(9)
C26 C27 C28 119.6(9)
C26 C27 C30 116.4(9)
C28 C27 C30 123.5(9)
C27 C28 C29 118.2(9)
C27 C28 C40 121.7(8)
C29 C28 C40 120.0(8)
C17 C29 C28 119.8(8)
C17 C29 C43 121.7(8)
C28 C29 C43 118.0(9)
C31 C30 C27 122.9(9)
C31 C30 C35 117.6(9)
C35 C30 C27 119.1(8)
C30 C31 C32 122.5(9)
C33 C32 C31 119.1(9)
C32 C33 C34 120.3(10)
C32 C33 C36 119.0(10)
C34 C33 C36 120.7(10)
C35 C34 C33 120.6(10)
C34 C35 C30 119.9(9)
C33 C36 C38 110.1(12)
C37 C36 C33 112.8(12)
C37 C36 C38 105.5(13)
C37 C36 C39 109.6(14)
C39 C36 C33 114.7(11)
C39 C36 C38 103.2(14)
C41 C40 C28 119.4(9)
C41 C40 C44 118.1(9)
C44 C40 C28 122.3(9)
C40 C41 C42 117.7(9)
C40 C41 C47 118.8(9)
C47 C41 C42 122.5(9)
C43 C42 C41 121.5(9)
C43 C42 C48 118.5(9)
C48 C42 C41 119.8(9)
C42 C43 C29 118.7(8)
C42 C43 C51 121.8(8)
C51 C43 C29 119.3(9)
C45 C44 C40 122.3(9)
C44 C45 C46 119.2(9)
C45 C46 C47 119.1(10)
C41 C47 C46 122.3(9)
C42 C48 C49 116.8(9)
C42 C48 C52 127.0(9)
C49 C48 C52 116.2(8)
C48 C49 C55 114.9(8)
C50 C49 C48 121.2(8)
C50 C49 C55 122.7(8)
C49 C50 C007 114.9(8)
C49 C50 C51 117.8(8)
C51 C50 C007 127.3(8)
C43 C51 C13 117.6(8)
C43 C51 C50 115.6(8)
C50 C51 C13 126.7(8)
C53 C52 C48 120.3(9)
C53 C52 C56 117.3(9)
C56 C52 C48 122.2(9)
C52 C53 C59 118.9(9)
C52 C53 C60 116.3(9)
C59 C53 C60 124.4(9)
C60 C55 C49 120.4(8)
C64 C55 C49 119.5(9)
C64 C55 C60 119.8(9)
C57 C56 C52 121.1(9)
C58 C57 C56 121.8(10)
C57 C58 C59 119.7(11)
C58 C59 C53 120.9(10)
C55 C60 C53 117.9(9)
C55 C60 C61 118.0(9)
C61 C60 C53 124.1(9)
C60 C61 C65 121.7(9)
C62 C61 C60 119.1(9)
C62 C61 C65 119.2(9)
C61 C62 C63 122.9(9)
C62 C63 C75 122.4(9)
C64 C63 C62 116.6(9)
C64 C63 C75 121.1(9)
C55 C64 C78 117.4(8)
C63 C64 C55 123.0(9)
C63 C64 C78 119.6(8)
C66 C65 C61 121.1(9)
C66 C65 C70 115.2(10)
C70 C65 C61 123.7(9)
C65 C66 C67 121.2(10)
C68 C67 C66 121.1(11)
C67 C68 C71 116.5(11)
C69 C68 C67 118.2(12)
C69 C68 C71 125.3(12)
C68 C69 C70 119.9(10)
C69 C70 C65 124.3(10)
C68 C71 C72 110.2(13)
C73 C71 C68 110.3(13)
C73 C71 C72 104.2(13)
C74 C71 C68 109.0(12)
C74 C71 C72 106.5(14)
C74 C71 C73 116.3(15)
C76 C75 C63 118.5(9)
C76 C75 C79 118.1(9)
C79 C75 C63 123.3(9)
C75 C76 C77 119.6(9)
C75 C76 C82 117.9(9)
C82 C76 C77 122.5(9)
C78 C77 C76 118.8(9)
C87 C77 C76 121.0(9)
C87 C77 C78 120.1(9)
C64 C78 C007 122.0(8)
C77 C78 C007 117.9(8)
C77 C78 C64 119.6(8)
C80 C79 C75 121.3(10)
C79 C80 C81 121.1(10)
C80 C81 C83 119.6(10)
C82 C81 C80 118.5(10)
C82 C81 C83 121.6(11)
C81 C82 C76 123.1(10)
C81 C83 C84 110.9(9)
C81 C83 C86 109.5(9)
C85 C83 C81 112.3(10)
C85 C83 C84 109.0(10)
C85 C83 C86 106.4(10)
C86 C83 C84 108.5(9)
C88 C87 C77 120.7(9)
C87 C88 C89 120.2(9)
C007 C89 C6 124.5(8)
C007 C89 C88 120.4(9)
C88 C89 C6 115.2(8)

loop_
_geom_bond_atom_site_label_1
_geom_bond_atom_site_label_2
_geom_bond_distance
C1 C2 1.522(12)
C1 C3 1.526(12)
C1 C4 1.526(11)
C1 C7 1.497(12)
C4 C5 1.380(11)
C4 C10 1.370(11)
C5 C6 1.446(11)
C5 C13 1.423(11)
C6 C7 1.383(11)
C6 C89 1.440(11)
C7 C8 1.453(12)
C007 C50 1.488(11)
C007 C78 1.447(11)
C007 C89 1.396(11)
C8 O9 1.222(10)
C10 C11 1.369(10)
C11 C12 1.440(11)
C11 C14 1.480(11)
C12 C13 1.432(11)
C12 C17 1.423(11)
C13 C51 1.479(11)
C14 C15 1.385(11)
C14 C18 1.414(11)
C15 C16 1.434(11)
C15 C21 1.429(11)
C16 C17 1.410(11)
C16 C26 1.385(11)
C17 C29 1.406(11)
C18 C19 1.380(11)
C19 C20 1.387(11)
C19 C22 1.531(12)
C20 C21 1.380(10)
C22 C23 1.530(12)
C22 C24 1.527(12)
C22 C25 1.533(12)
C26 C27 1.366(12)
C27 C28 1.420(12)
C27 C30 1.507(12)
C28 C29 1.443(11)
C28 C40 1.450(12)
C29 C43 1.451(11)
C30 C31 1.386(11)
C30 C35 1.418(12)
C31 C32 1.395(11)
C32 C33 1.363(12)
C33 C34 1.405(12)
C33 C36 1.524(14)
C34 C35 1.381(11)
C36 C37 1.458(18)
C36 C38 1.533(19)
C36 C39 1.460(16)
C40 C41 1.385(12)
C40 C44 1.413(11)
C41 C42 1.493(12)
C41 C47 1.387(12)
C42 C43 1.389(12)
C42 C48 1.409(12)
C43 C51 1.433(11)
C44 C45 1.368(11)
C45 C46 1.378(12)
C46 C47 1.388(11)
C48 C49 1.411(11)
C48 C52 1.440(12)
C49 C50 1.409(11)
C49 C55 1.456(11)
C50 C51 1.461(11)
C52 C53 1.402(12)
C52 C56 1.407(11)
C53 C59 1.418(12)
C53 C60 1.473(12)
C55 C60 1.398(11)
C55 C64 1.391(11)
C56 C57 1.367(12)
C57 C58 1.338(12)
C58 C59 1.368(12)
C60 C61 1.429(11)
C61 C62 1.387(11)
C61 C65 1.464(13)
C62 C63 1.401(11)
C63 C64 1.376(11)
C63 C75 1.457(12)
C64 C78 1.428(11)
C65 C66 1.374(12)
C65 C70 1.377(12)
C66 C67 1.397(13)
C67 C68 1.375(13)
C68 C69 1.352(13)
C68 C71 1.554(16)
C69 C70 1.369(12)
C71 C72 1.61(2)
C71 C73 1.504(19)
C71 C74 1.494(16)
C75 C76 1.417(12)
C75 C79 1.422(12)
C76 C77 1.430(11)
C76 C82 1.423(11)
C77 C78 1.427(11)
C77 C87 1.411(11)
C79 C80 1.382(12)
C80 C81 1.383(13)
C81 C82 1.370(12)
C81 C83 1.518(13)
C83 C84 1.550(13)
C83 C85 1.516(14)
C83 C86 1.533(13)
C87 C88 1.367(11)
C88 C89 1.426(11)

loop_
_smtbx_masks_void_nr
_smtbx_masks_void_average_x
_smtbx_masks_void_average_y
_smtbx_masks_void_average_z
_smtbx_masks_void_volume
_smtbx_masks_void_count_electrons
1 -0.431 -0.354 -0.301 3192.3 824.9
